data_2018761
loop_
_publ_author_name
'Takehara, Masaki'
'Hashimoto, Masato'

_publ_section_title
;
 Potassium, rubidium and ammonium salts of
 \m-(formato-\k^2^<i>O</i>:<i>O</i>')-\m-oxido-bis[oxidobis(peroxido-\k^2^<i>O</i>,<i>O</i>')molybdate(VI)]
;
_journal_coeditor_code SF3186
_journal_issue 1
_journal_name_full 'Acta Crystallographica Section C'
_journal_page_first 37
_journal_page_last 40
_journal_paper_doi 10.1107/S0108270112049803
_journal_volume 69
_journal_year 2013
_chemical_formula_iupac '(NH4)3 [Mo2 (C H O2) O3 (O2)4]'
_chemical_formula_moiety '3(H4 N +), C H Mo2 O13 3-'
_chemical_formula_sum 'C H13 Mo2 N3 O13'
_chemical_formula_weight 467.02
_chemical_name_common 'Triammonium formatotetraperoxidodimolybdate'
_chemical_name_systematic
;
Triammonium \m-(formato-\k^2^<i>O</i>:<i>O</i>')-\m-oxido-
bis[oxidobis(peroxido-\k^2^<i>O</i>,<i>O</i>')molybdate(VI)]
;
_space_group_IT_number 57
_symmetry_cell_setting orthorhombic
_symmetry_space_group_name_Hall '-P 2c 2b'
_symmetry_space_group_name_H-M 'P b c m'
_atom_sites_solution_hydrogens geom
_atom_sites_solution_primary direct
_atom_sites_solution_secondary difmap
_audit_creation_method SHELXL97
_cell_angle_alpha 90.00
_cell_angle_beta 90.00
_cell_angle_gamma 90.00
_cell_formula_units_Z 4
_cell_length_a 6.091(2)
_cell_length_b 11.622(4)
_cell_length_c 16.800(5)
_cell_measurement_reflns_used 4358
_cell_measurement_temperature 93(2)
_cell_measurement_theta_max 30.0628
_cell_measurement_theta_min 2.9922
_cell_volume 1189.3(7)
_computing_cell_refinement 'CrystalClear (Rigaku, 2008)'
_computing_data_collection 'CrystalClear (Rigaku, 2008)'
_computing_data_reduction 'CrystalClear (Rigaku, 2008)'
_computing_molecular_graphics 'ORTEP-3 for Windows (Farrugia, 1997)'
_computing_publication_material 'SHELXL97 (Sheldrick, 2008)'
_computing_structure_refinement 'SHELXL97 (Sheldrick, 2008)'
_computing_structure_solution 'SHELXS97 (Sheldrick, 2008)'
_diffrn_ambient_temperature 93.0(10)
_diffrn_detector_area_resol_mean 28.5714
_diffrn_measured_fraction_theta_full 0.989
_diffrn_measured_fraction_theta_max 0.989
_diffrn_measurement_device_type 'Rigaku SATURN724+'
_diffrn_measurement_method CCD
_diffrn_radiation_monochromator confocal
_diffrn_radiation_source 'fine-focus rotating anode'
_diffrn_radiation_type MoK\a
_diffrn_radiation_wavelength 0.71069
_diffrn_reflns_av_R_equivalents 0.0284
_diffrn_reflns_av_sigmaI/netI 0.0153
_diffrn_reflns_limit_h_max 8
_diffrn_reflns_limit_h_min -8
_diffrn_reflns_limit_k_max 16
_diffrn_reflns_limit_k_min -16
_diffrn_reflns_limit_l_max 22
_diffrn_reflns_limit_l_min -22
_diffrn_reflns_number 10346
_diffrn_reflns_reduction_process 'Lp corrections applied'
_diffrn_reflns_theta_full 30.02
_diffrn_reflns_theta_max 30.02
_diffrn_reflns_theta_min 3.34
_exptl_absorpt_coefficient_mu 2.187
_exptl_absorpt_correction_T_max 0.9239
_exptl_absorpt_correction_T_min 0.8303
_exptl_absorpt_correction_type gaussian
_exptl_absorpt_process_details '(CrystalClear; Rigaku, 2008)'
_exptl_crystal_colour yellow
_exptl_crystal_density_diffrn 2.608
_exptl_crystal_density_method 'not measured'
_exptl_crystal_description block
_exptl_crystal_F_000 912
_exptl_crystal_size_max 0.164
_exptl_crystal_size_mid 0.057
_exptl_crystal_size_min 0.043
_refine_diff_density_max 0.692
_refine_diff_density_min -0.755
_refine_ls_extinction_method none
_refine_ls_goodness_of_fit_ref 1.157
_refine_ls_hydrogen_treatment noref
_refine_ls_matrix_type full
_refine_ls_number_parameters 119
_refine_ls_number_reflns 1779
_refine_ls_number_restraints 0
_refine_ls_restrained_S_all 1.157
_refine_ls_R_factor_all 0.0189
_refine_ls_R_factor_gt 0.0176
_refine_ls_shift/su_max 0.002
_refine_ls_shift/su_mean 0.000
_refine_ls_structure_factor_coef Fsqd
_refine_ls_weighting_details 'calc w = 1/[\s^2^(Fo^2^)+(0.0207P)^2^+0.6740P] where P=(Fo^2^+2Fc^2^)/3'
_refine_ls_weighting_scheme calc
_refine_ls_wR_factor_gt 0.0427
_refine_ls_wR_factor_ref 0.0434
_reflns_number_gt 1704
_reflns_number_total 1779
_reflns_threshold_expression I>2\s(I)
_cod_data_source_file sf3186.cif
_cod_data_source_block III
_cod_database_code 2018761
_cod_database_fobs_code 2018761

loop_
_symmetry_equiv_pos_as_xyz
'x, y, z'
'-x, -y, z+1/2'
'x, -y+1/2, -z'
'-x, y+1/2, -z+1/2'
'-x, -y, -z'
'x, y, -z-1/2'
'-x, y-1/2, z'
'x, -y-1/2, z-1/2'

loop_
_atom_site_type_symbol
_atom_site_label
_atom_site_fract_x
_atom_site_fract_y
_atom_site_fract_z
_atom_site_U_iso_or_equiv
_atom_site_adp_type
_atom_site_calc_flag
_atom_site_refinement_flags
_atom_site_occupancy
_atom_site_symmetry_multiplicity
Mo Mo1 0.698345(18) 0.242596(10) 0.360801(7) 0.00715(5) Uani d . 1 1
O O1 0.46989(17) 0.18126(9) 0.39877(6) 0.0130(2) Uani d . 1 1
O O2 0.59493(18) 0.39874(9) 0.33975(6) 0.0132(2) Uani d . 1 1
O O3 0.69480(16) 0.38790(9) 0.42001(6) 0.0130(2) Uani d . 1 1
O O4 0.91788(18) 0.18305(10) 0.43521(6) 0.0182(2) Uani d . 1 1
O O5 0.90316(19) 0.11118(9) 0.36274(7) 0.0160(2) Uani d . 1 1
O O6 0.6451(2) 0.20824(13) 0.2500 0.0113(3) Uani d S 1 2
O O7 1.02448(17) 0.33003(9) 0.31653(6) 0.0136(2) Uani d . 1 1
C C1 1.1010(3) 0.35695(16) 0.2500 0.0099(3) Uani d S 1 2
H H1 1.239(5) 0.404(3) 0.2500 0.015 Uiso d S 1 2
N N1 0.2325(2) 0.41385(11) 0.45589(8) 0.0122(2) Uani d . 1 1
N N2 0.2423(3) 0.08963(16) 0.2500 0.0138(3) Uani d S 1 2
H H2 0.375(4) 0.401(2) 0.4593(15) 0.035(6) Uiso d . 1 1
H H3 0.180(4) 0.380(2) 0.4118(17) 0.036(7) Uiso d . 1 1
H H4 0.209(4) 0.486(2) 0.4511(16) 0.038(7) Uiso d . 1 1
H H5 0.162(4) 0.385(2) 0.5008(13) 0.028(7) Uiso d . 1 1
H H6 0.161(4) 0.108(2) 0.2909(13) 0.023(6) Uiso d . 1 1
H H7 0.368(5) 0.130(3) 0.2500 0.023(8) Uiso d S 1 2
H H8 0.279(7) 0.016(4) 0.2500 0.049(11) Uiso d S 1 2

loop_
_atom_site_aniso_label
_atom_site_aniso_U_11
_atom_site_aniso_U_22
_atom_site_aniso_U_33
_atom_site_aniso_U_12
_atom_site_aniso_U_13
_atom_site_aniso_U_23
Mo1 0.00619(7) 0.00969(7) 0.00558(9) -0.00009(3) 0.00022(4) 0.00139(3)
O1 0.0111(5) 0.0151(5) 0.0127(5) -0.0018(4) 0.0014(4) 0.0022(4)
O2 0.0170(5) 0.0123(4) 0.0103(5) 0.0014(4) -0.0022(4) 0.0011(4)
O3 0.0153(5) 0.0157(5) 0.0082(5) -0.0006(4) -0.0010(4) -0.0022(4)
O4 0.0144(5) 0.0291(6) 0.0110(5) 0.0053(4) -0.0016(4) 0.0048(4)
O5 0.0157(5) 0.0139(5) 0.0183(6) 0.0046(4) 0.0026(4) 0.0022(4)
O6 0.0118(6) 0.0128(6) 0.0092(6) -0.0043(5) 0.000 0.000
O7 0.0107(4) 0.0199(5) 0.0101(5) -0.0043(4) 0.0006(4) -0.0008(4)
C1 0.0070(7) 0.0099(8) 0.0127(9) -0.0003(6) 0.000 0.000
N1 0.0111(5) 0.0134(6) 0.0120(6) 0.0005(4) 0.0002(5) 0.0012(5)
N2 0.0087(7) 0.0106(8) 0.0220(10) -0.0004(6) 0.000 0.000

loop_
_atom_type_symbol
_atom_type_description
_atom_type_scat_dispersion_real
_atom_type_scat_dispersion_imag
_atom_type_scat_source
Mo Mo -1.6832 0.6857 'International Tables Vol C Tables 4.2.6.8 and 6.1.1.4'
O O 0.0106 0.0060 'International Tables Vol C Tables 4.2.6.8 and 6.1.1.4'
N N 0.0061 0.0033 'International Tables Vol C Tables 4.2.6.8 and 6.1.1.4'
C C 0.0033 0.0016 'International Tables Vol C Tables 4.2.6.8 and 6.1.1.4'
H H 0.0000 0.0000 'International Tables Vol C Tables 4.2.6.8 and 6.1.1.4'

loop_
_geom_angle_atom_site_label_1
_geom_angle_atom_site_label_2
_geom_angle_atom_site_label_3
_geom_angle_site_symmetry_1
_geom_angle_site_symmetry_3
_geom_angle
_geom_angle_publ_flag
O1 Mo1 O6 . . 97.96(6) n
O1 Mo1 O2 . . 101.23(5) n
O6 Mo1 O2 . . 87.90(6) n
O1 Mo1 O4 . . 99.94(5) n
O6 Mo1 O4 . . 131.10(6) n
O2 Mo1 O4 . . 131.65(5) n
O1 Mo1 O3 . . 99.38(5) n
O6 Mo1 O3 . . 131.72(5) n
O2 Mo1 O3 . . 44.59(5) n
O4 Mo1 O3 . . 89.31(5) n
O1 Mo1 O5 . . 100.84(5) n
O6 Mo1 O5 . . 87.83(6) n
O2 Mo1 O5 . . 157.89(5) n
O4 Mo1 O5 . . 44.23(5) n
O3 Mo1 O5 . . 131.74(5) n
O1 Mo1 O7 . . 176.24(4) n
O6 Mo1 O7 . . 85.78(5) n
O2 Mo1 O7 . . 79.26(5) n
O4 Mo1 O7 . . 77.15(5) n
O3 Mo1 O7 . . 78.32(4) n
O5 Mo1 O7 . . 78.79(5) n
O3 O2 Mo1 . . 67.95(6) n
O2 O3 Mo1 . . 67.46(6) n
O5 O4 Mo1 . . 68.44(6) n
O4 O5 Mo1 . . 67.34(6) n
Mo1 O6 Mo1 . 6_556 149.10(8) y
C1 O7 Mo1 . . 134.87(10) y
O7 C1 O7 6_556 . 126.65(18) y
O7 C1 H1 6_556 . 116.67(9) n
O7 C1 H1 . . 116.67(9) n
H2 N1 H3 . . 110(2) n
H2 N1 H4 . . 109(2) n
H3 N1 H4 . . 107(2) n
H2 N1 H5 . . 110(2) n
H3 N1 H5 . . 110(2) n
H4 N1 H5 . . 111(2) n
H6 N2 H7 . . 110.4(18) n
H6 N2 H8 . . 113(2) n
H7 N2 H8 . . 107(3) n

loop_
_geom_bond_atom_site_label_1
_geom_bond_atom_site_label_2
_geom_bond_site_symmetry_2
_geom_bond_distance
_geom_bond_publ_flag
Mo1 O1 . 1.6886(11) y
Mo1 O6 . 1.9312(7) y
Mo1 O2 . 1.9532(12) y
Mo1 O4 . 1.9569(11) y
Mo1 O3 . 1.9600(12) y
Mo1 O5 . 1.9723(12) y
Mo1 O7 . 2.3520(12) y
O2 O3 . 1.4845(15) y
O4 O5 . 1.4792(16) y
O6 Mo1 6_556 1.9312(7) y
O7 C1 . 1.2508(13) y
C1 O7 6_556 1.2508(13) y
C1 H1 . 1.00(3) n
N1 H2 . 0.88(3) n
N1 H3 . 0.90(3) n
N1 H4 . 0.85(3) n
N1 H5 . 0.93(2) n
N2 H6 . 0.87(2) n
N2 H7 . 0.90(3) n
N2 H8 . 0.88(4) n

loop_
_geom_hbond_atom_site_label_D
_geom_hbond_atom_site_label_H
_geom_hbond_atom_site_label_A
_geom_hbond_site_symmetry_A
_geom_hbond_distance_DH
_geom_hbond_distance_HA
_geom_hbond_distance_DA
_geom_hbond_angle_DHA
_geom_hbond_publ_flag
N1 H2 O3 . 0.88(2) 2.06(2) 2.8954(19) 157(2) n
N1 H2 O2 . 0.88(2) 2.41(2) 2.9515(19) 120(2) n
N1 H3 O7 1_455 0.90(3) 1.95(3) 2.8348(19) 170 n
N1 H4 O5 7_665 0.85(2) 2.19(3) 2.897(2) 140 n
N1 H4 O4 7_665 0.85(2) 2.43(2) 3.278(2) 171 n
N1 H5 O4 3_456 0.93(2) 2.00(2) 2.8789(19) 157 n
N2 H6 O5 1_455 0.87(2) 1.98(2) 2.814(2) 159 n
N2 H7 O6 . 0.90(3) 1.92(3) 2.814(2) 177(3) n
N2 H8 O2 4_645 0.88(5) 2.17(3) 2.860(2) 134 n
N2 H8 O2 7_655 0.88(5) 2.17(3) 2.860(2) 134 n
